data_4038234
loop_
_publ_author_name
'Mao, Jialin'
'Hai, Yu'
'Ye, Hebo'
'You, Lei'

_publ_section_title
;
 Adaptive Covalent Networks Enabled by Dual Reactivity: The Evolution of
 Reversible Covalent Bonds, Their Molecular Assemblies, and Guest
 Recognition.
;
_journal_issue 8
_journal_name_full 'The Journal of organic chemistry'
_journal_page_first 5351
_journal_page_last 5361
_journal_paper_doi 10.1021/acs.joc.0c00051
_journal_volume 85
_journal_year 2020
_chemical_formula_moiety 'C28 H32 N2 O4 S4'
_chemical_formula_sum 'C28 H32 N2 O4 S4'
_chemical_formula_weight 588.80
_space_group_crystal_system triclinic
_space_group_IT_number 2
_space_group_name_Hall '-P 1'
_space_group_name_H-M_alt 'P -1'
_atom_sites_solution_hydrogens geom
_atom_sites_solution_primary direct
_atom_sites_solution_secondary difmap
_audit_creation_date 2019-10-17
_audit_creation_method
;
Olex2 1.2
(compiled 2018.05.29 svn.r3508 for OlexSys, GUI svn.r5506)
;
_cell_angle_alpha 72.078(6)
_cell_angle_beta 67.668(6)
_cell_angle_gamma 75.284(4)
_cell_formula_units_Z 1
_cell_length_a 8.5750(5)
_cell_length_b 8.8529(4)
_cell_length_c 10.6185(8)
_cell_measurement_reflns_used 5472
_cell_measurement_temperature 295.8(2)
_cell_measurement_theta_max 60.0910
_cell_measurement_theta_min 3.9850
_cell_volume 700.79(8)
_computing_cell_refinement 'CrysAlisPro 1.171.40.59a (Rigaku OD, 2019)'
_computing_data_collection 'CrysAlisPro 1.171.40.59a (Rigaku OD, 2019)'
_computing_data_reduction 'CrysAlisPro 1.171.40.59a (Rigaku OD, 2019)'
_computing_molecular_graphics 'Olex2 (Dolomanov et al., 2009)'
_computing_publication_material 'Olex2 (Dolomanov et al., 2009)'
_computing_structure_refinement 'XL (Sheldrick, 2008)'
_computing_structure_solution 'SHELXS-97 (Sheldrick, 1990)'
_diffrn_ambient_environment air
_diffrn_ambient_temperature 295.8(2)
_diffrn_detector 'Hybrid Pixel Array Detector'
_diffrn_detector_area_resol_mean 10.0000
_diffrn_detector_type HyPix
_diffrn_measured_fraction_theta_full 0.968
_diffrn_measured_fraction_theta_max 0.968
_diffrn_measurement_details
;
List of Runs (angles in degrees, time in seconds):

  # Type    Start    End  Width  t~exp~   \w     \q     \k     \f   Frames
--------------------------------------------------------------------------
  1  \w    -24.00   7.00   0.50    0.06    --   -1.41  77.00 -90.00   62
  2  \w     20.00  71.00   0.50    0.06    --   -1.41  77.00 -90.00  102
  3  \w     73.00 113.00   0.50    0.24    --   72.34 162.00 -75.00   80
  4  \w     84.00 145.00   0.50    0.24    --   72.34 125.00 -90.00  122
  5  \w     89.00 119.00   0.50    0.24    --   72.34 117.00 134.00   60
  6  \w     -1.00  25.00   0.50    0.24    --   72.34 -19.00 -90.00   52
  7  \w     -3.00  26.00   0.50    0.24    --   72.34 -19.00-120.00   58
  8  \w     -2.00  26.00   0.50    0.24    --   72.34 -19.00-180.00   56
  9  \w     93.00 136.00   0.50    0.24    --   72.34-162.00-102.00   86
 10  \w     70.00 101.00   0.50    0.24    --   72.34-117.00  46.00   62
 11  \w    -65.00  -3.00   0.50    0.24    --  -75.15  57.00 -30.00  124
 12  \w    -41.00 -15.00   0.50    0.24    --  -75.15  57.00 -90.00   52
 13  \w    -43.00 -17.00   0.50    0.24    --  -75.15  38.00-120.00   52
 14  \w    -25.00   0.00   0.50    0.24    --  -75.15  19.00-150.00   50
 15  \w    -26.00   0.00   0.50    0.24    --  -75.15  19.00-180.00   52
 16  \w    -64.00  -8.00   0.50    0.24    --  -75.15  57.00-120.00  112
 17  \w    -52.00 -22.00   0.50    0.24    --  -75.15 125.00-150.00   60
 18  \w    -96.00  -3.00   0.50    0.24    --  -75.15  77.00 -30.00  186
 19  \w    -26.00  -1.00   0.50    0.24    --  -75.15  19.00  60.00   50
 20  \w    -26.00   0.00   0.50    0.24    --  -75.15  19.00 120.00   52
 21  \w    -26.00  -1.00   0.50    0.24    --  -75.15  19.00 150.00   50
 22  \w    -38.00  -6.00   0.50    0.24    --  -75.15  38.00  90.00   64
 23  \w    -66.00 -26.00   0.50    0.24    --  -75.15  57.00  90.00   80
 24  \w    -65.00  -6.00   0.50    0.24    --  -75.15  57.00 120.00  118
 25  \w    -62.00 -30.00   0.50    0.06    --   -1.41 -57.00 150.00   64
 26  \w    -24.00  15.00   0.50    0.06    --   -1.41 -57.00 150.00   78
 27  \w     34.00  66.00   0.50    0.24    --   72.34-117.00  46.00   64
 28  \w     12.00  65.00   0.50    0.24    --   72.34 -57.00  60.00  106
 29  \w    -84.00 -54.00   0.50    0.24    --  -75.15-162.00-102.00   60
 30  \w   -116.00 -91.00   0.50    0.24    --  -75.15-117.00  46.00   50
 31  \w   -108.00 -46.00   0.50    0.24    --  -75.15 117.00 134.00  124
 32  \w   -119.00 -79.00   0.50    0.24    --  -75.15 162.00 -75.00   80
 33  \w    -98.00 -64.00   0.50    0.24    --  -75.15 125.00-150.00   68
;
_diffrn_measurement_device 'four-circle diffractometer'
_diffrn_measurement_device_type 'ROD, Synergy Custom system, HyPix'
_diffrn_measurement_method '\w scans'
_diffrn_orient_matrix_type 'CrysAlisPro convention (1999,Acta A55,543-557)'
_diffrn_orient_matrix_UB_11 -0.1617935000
_diffrn_orient_matrix_UB_12 0.0496140000
_diffrn_orient_matrix_UB_13 0.0018107000
_diffrn_orient_matrix_UB_21 0.0517561000
_diffrn_orient_matrix_UB_22 0.0165625000
_diffrn_orient_matrix_UB_23 -0.1387915000
_diffrn_orient_matrix_UB_31 -0.0189509000
_diffrn_orient_matrix_UB_32 -0.1522163000
_diffrn_orient_matrix_UB_33 0.0205130000
_diffrn_radiation_monochromator mirror
_diffrn_radiation_probe x-ray
_diffrn_radiation_type MoK\a
_diffrn_radiation_wavelength 1.34050
_diffrn_reflns_av_R_equivalents 0.0634
_diffrn_reflns_av_unetI/netI 0.0546
_diffrn_reflns_limit_h_max 10
_diffrn_reflns_limit_h_min -11
_diffrn_reflns_limit_k_max 6
_diffrn_reflns_limit_k_min -11
_diffrn_reflns_limit_l_max 13
_diffrn_reflns_limit_l_min -13
_diffrn_reflns_number 9292
_diffrn_reflns_theta_full 60.72
_diffrn_reflns_theta_max 60.72
_diffrn_reflns_theta_min 4.03
_diffrn_source 'micro-focus metaljet'
_exptl_absorpt_coefficient_mu 0.377
_exptl_absorpt_correction_T_max 1.00000
_exptl_absorpt_correction_T_min 0.75523
_exptl_absorpt_correction_type multi-scan
_exptl_absorpt_process_details
;
CrysAlisPro 1.171.40.59a (Rigaku Oxford Diffraction, 2019)
Empirical absorption correction using spherical harmonics,
 implemented in SCALE3 ABSPACK scaling algorithm.
;
_exptl_crystal_density_diffrn 1.395
_exptl_crystal_density_method 'not measured'
_exptl_crystal_description Prism
_exptl_crystal_F_000 310
_refine_diff_density_max 0.805
_refine_diff_density_min -0.514
_refine_diff_density_rms 0.150
_refine_ls_extinction_method none
_refine_ls_goodness_of_fit_ref 1.103
_refine_ls_hydrogen_treatment constr
_refine_ls_matrix_type full
_refine_ls_number_parameters 173
_refine_ls_number_reflns 3127
_refine_ls_number_restraints 0
_refine_ls_restrained_S_all 1.103
_refine_ls_R_factor_all 0.1269
_refine_ls_R_factor_gt 0.1131
_refine_ls_shift/su_max 0.000
_refine_ls_shift/su_mean 0.000
_refine_ls_structure_factor_coef Fsqd
_refine_ls_weighting_details 'calc w=1/[\s^2^(Fo^2^)+(0.1542P)^2^+6.7163P] where P=(Fo^2^+2Fc^2^)/3'
_refine_ls_weighting_scheme calc
_refine_ls_wR_factor_gt 0.4040
_refine_ls_wR_factor_ref 0.4095
_reflns_number_gt 2448
_reflns_number_total 3127
_reflns_threshold_expression >2sigma(I)
_cod_data_source_file jo0c00051_si_002.cif
_cod_data_source_block 1G2
_cod_depositor_comments 'Adding full bibliography for 4038227--4038237.cif.'
_cod_original_cell_volume 700.79(7)
_cod_database_code 4038234
_chemical_oxdiff_formula CHONS
_diffrn_oxdiff_digest_frames
;
0158580e65a6e5604d2c06a4d2efa6a1c902536fe23
;
_reflns_odcompleteness_completeness 99.93
_reflns_odcompleteness_iscentric 1
_reflns_odcompleteness_theta 56.82
_olex2_refinement_description
;
1. Fixed Uiso
 At 1.2 times of:
  All C(H) groups, All C(H,H) groups
 At 1.5 times of:
  All C(H,H,H) groups
2.a Ternary CH refined with riding coordinates:
 C9(H9)
2.b Secondary CH2 refined with riding coordinates:
 C10(H10A,H10B), C15(H15A,H15B), C16(H16A,H16B)
2.c Aromatic/amide H refined with riding coordinates:
 C13(H13), C7(H7), C4(H4), C12(H12), C5(H5), C6(H6)
2.d Idealised Me refined as rotating group:
 C17(H17A,H17B,H17C)
;
_olex2_submission_special_instructions 'No special instructions were received'
_oxdiff_exptl_absorpt_empirical_details
;
Empirical correction (ABSPACK) includes:
- Absorption correction using spherical harmonics
- Frame scaling
;
_oxdiff_exptl_absorpt_empirical_full_max 2.235
_oxdiff_exptl_absorpt_empirical_full_min 0.248

loop_
_space_group_symop_id
_space_group_symop_operation_xyz
1 'x, y, z'
2 '-x, -y, -z'

loop_
_atom_site_label
_atom_site_type_symbol
_atom_site_fract_x
_atom_site_fract_y
_atom_site_fract_z
_atom_site_U_iso_or_equiv
_atom_site_adp_type
_atom_site_occupancy
_atom_site_calc_flag
_atom_site_disorder_assembly
_atom_site_disorder_group
_atom_site_refinement_flags_posn
S2 S 0.9345(3) 0.1667(3) 0.2069(2) 0.0533(7) Uani 1 d . . .
S14 S 0.6085(3) 0.5630(3) 0.2879(2) 0.0566(7) Uani 1 d . . .
O18 O 0.9983(11) 0.2257(11) 0.0584(8) 0.083(2) Uani 1 d . . .
O19 O 1.0446(10) 0.0389(10) 0.2675(11) 0.092(3) Uani 1 d . . .
N1 N 0.8765(9) 0.3126(10) 0.2871(8) 0.0560(19) Uani 1 d . . .
C11 C 0.9938(10) 0.4619(10) 0.3846(9) 0.0469(18) Uani 1 d . . .
C8 C 0.6133(11) 0.2357(10) 0.3375(9) 0.0466(18) Uani 1 d . . .
C13 C 1.0123(11) 0.6140(11) 0.3775(10) 0.0508(19) Uani 1 d . . .
H13 H 1.0214 0.6921 0.2942 0.061 Uiso 1 calc . . R
C3 C 0.7269(11) 0.1264(10) 0.2649(9) 0.0476(18) Uani 1 d . . .
C9 C 0.6937(11) 0.3571(11) 0.3539(9) 0.0482(18) Uani 1 d . . .
H9 H 0.6725 0.3415 0.4542 0.058 Uiso 1 calc . . R
C10 C 0.9975(12) 0.4188(13) 0.2551(10) 0.060(2) Uani 1 d . . .
H10A H 0.9720 0.5167 0.1887 0.072 Uiso 1 calc . . R
H10B H 1.1116 0.3673 0.2110 0.072 Uiso 1 calc . . R
C7 C 0.4414(11) 0.2239(11) 0.3901(10) 0.055(2) Uani 1 d . . .
H7 H 0.3632 0.2947 0.4420 0.066 Uiso 1 calc . . R
C4 C 0.6782(14) 0.0042(11) 0.2383(11) 0.062(2) Uani 1 d . . .
H4 H 0.7572 -0.0677 0.1881 0.075 Uiso 1 calc . . R
C12 C 1.0176(11) 0.6532(11) 0.4916(10) 0.052(2) Uani 1 d . . .
H12 H 1.0289 0.7573 0.4852 0.062 Uiso 1 calc . . R
C5 C 0.5047(14) -0.0044(12) 0.2911(12) 0.067(3) Uani 1 d . . .
H5 H 0.4666 -0.0852 0.2769 0.080 Uiso 1 calc . . R
C6 C 0.3872(12) 0.1042(12) 0.3642(11) 0.062(2) Uani 1 d . . .
H6 H 0.2716 0.0973 0.3961 0.074 Uiso 1 calc . . R
C15 C 0.6363(15) 0.5629(13) 0.1094(10) 0.070(3) Uani 1 d . . .
H15A H 0.7571 0.5415 0.0582 0.084 Uiso 1 calc . . R
H15B H 0.5831 0.4774 0.1112 0.084 Uiso 1 calc . . R
C16 C 0.5602(15) 0.7188(15) 0.0358(12) 0.075(3) Uani 1 d . . .
H16A H 0.5884 0.7162 -0.0612 0.090 Uiso 1 calc . . R
H16B H 0.6131 0.8034 0.0362 0.090 Uiso 1 calc . . R
C17 C 0.3706(15) 0.762(2) 0.0960(14) 0.093(4) Uani 1 d . . .
H17A H 0.3340 0.8663 0.0447 0.139 Uiso 1 calc . . GR
H17B H 0.3402 0.7632 0.1926 0.139 Uiso 1 calc . . GR
H17C H 0.3159 0.6838 0.0895 0.139 Uiso 1 calc . . GR

loop_
_atom_site_aniso_label
_atom_site_aniso_U_11
_atom_site_aniso_U_22
_atom_site_aniso_U_33
_atom_site_aniso_U_23
_atom_site_aniso_U_13
_atom_site_aniso_U_12
S2 0.0477(12) 0.0525(12) 0.0580(13) -0.0216(10) -0.0123(9) -0.0021(9)
S14 0.0661(15) 0.0493(12) 0.0549(13) -0.0212(10) -0.0191(10) 0.0001(10)
O18 0.087(5) 0.105(6) 0.055(4) -0.036(4) 0.008(4) -0.039(5)
O19 0.066(5) 0.065(5) 0.145(8) -0.021(5) -0.051(5) 0.014(4)
N1 0.046(4) 0.067(5) 0.061(5) -0.032(4) -0.009(3) -0.011(3)
C11 0.033(4) 0.052(5) 0.056(5) -0.017(4) -0.011(3) -0.008(3)
C8 0.047(4) 0.044(4) 0.046(4) -0.005(3) -0.016(3) -0.010(3)
C13 0.047(4) 0.051(5) 0.054(5) -0.008(4) -0.016(4) -0.014(4)
C3 0.053(5) 0.043(4) 0.044(4) -0.007(3) -0.016(4) -0.007(3)
C9 0.048(4) 0.056(5) 0.041(4) -0.017(4) -0.014(3) -0.004(4)
C10 0.049(5) 0.076(6) 0.052(5) -0.020(5) -0.006(4) -0.017(4)
C7 0.047(5) 0.058(5) 0.057(5) -0.010(4) -0.020(4) -0.006(4)
C4 0.078(7) 0.047(5) 0.067(6) -0.017(4) -0.031(5) -0.005(4)
C12 0.051(5) 0.045(4) 0.060(5) -0.012(4) -0.018(4) -0.010(4)
C5 0.074(7) 0.054(5) 0.081(7) -0.009(5) -0.036(6) -0.019(5)
C6 0.050(5) 0.059(5) 0.080(7) -0.006(5) -0.028(5) -0.016(4)
C15 0.083(7) 0.068(6) 0.047(5) -0.017(4) -0.018(5) 0.008(5)
C16 0.069(7) 0.083(8) 0.057(6) -0.010(5) -0.013(5) -0.004(6)
C17 0.064(7) 0.135(12) 0.074(8) -0.034(8) -0.026(6) 0.010(7)

loop_
_atom_type_symbol
_atom_type_description
_atom_type_scat_dispersion_real
_atom_type_scat_dispersion_imag
_atom_type_scat_source
C C 0.0147 0.0070 'International Tables Vol C Tables 4.2.6.8 and 6.1.1.4'
H H 0.0000 0.0000 'International Tables Vol C Tables 4.2.6.8 and 6.1.1.4'
N N 0.0253 0.0135 'International Tables Vol C Tables 4.2.6.8 and 6.1.1.4'
O O 0.0412 0.0250 'International Tables Vol C Tables 4.2.6.8 and 6.1.1.4'
S S 0.2922 0.4242 'International Tables Vol C Tables 4.2.6.8 and 6.1.1.4'

loop_
_geom_angle_atom_site_label_1
_geom_angle_atom_site_label_2
_geom_angle_atom_site_label_3
_geom_angle
_geom_angle_site_symmetry_1
_geom_angle_site_symmetry_3
_geom_angle_publ_flag
O18 S2 O19 116.1(6) . . ?
O18 S2 N1 111.1(5) . . ?
O18 S2 C3 112.5(5) . . ?
O19 S2 N1 109.6(5) . . ?
O19 S2 C3 112.5(5) . . ?
N1 S2 C3 92.6(4) . . ?
C9 S14 C15 101.6(4) . . ?
C9 N1 S2 116.7(6) . . ?
C10 N1 S2 118.8(6) . . ?
C10 N1 C9 122.0(8) . . ?
C13 C11 C10 120.3(8) . . ?
C13 C11 C12 118.8(8) . 2_766 ?
C12 C11 C10 120.8(8) 2_766 . ?
C3 C8 C9 114.4(7) . . ?
C3 C8 C7 119.4(8) . . ?
C7 C8 C9 126.2(8) . . ?
C11 C13 H13 119.4 . . ?
C11 C13 C12 121.2(8) . . ?
C12 C13 H13 119.4 . . ?
C8 C3 S2 111.2(6) . . ?
C8 C3 C4 123.4(9) . . ?
C4 C3 S2 125.4(7) . . ?
S14 C9 H9 107.8 . . ?
N1 C9 S14 114.6(6) . . ?
N1 C9 C8 104.7(7) . . ?
N1 C9 H9 107.8 . . ?
C8 C9 S14 113.7(6) . . ?
C8 C9 H9 107.8 . . ?
N1 C10 C11 112.8(7) . . ?
N1 C10 H10A 109.0 . . ?
N1 C10 H10B 109.0 . . ?
C11 C10 H10A 109.0 . . ?
C11 C10 H10B 109.0 . . ?
H10A C10 H10B 107.8 . . ?
C8 C7 H7 120.5 . . ?
C8 C7 C6 118.9(9) . . ?
C6 C7 H7 120.5 . . ?
C3 C4 H4 121.9 . . ?
C5 C4 C3 116.2(9) . . ?
C5 C4 H4 121.9 . . ?
C11 C12 H12 120.0 2_766 . ?
C13 C12 C11 120.0(8) . 2_766 ?
C13 C12 H12 120.0 . . ?
C4 C5 H5 119.1 . . ?
C6 C5 C4 121.7(9) . . ?
C6 C5 H5 119.1 . . ?
C7 C6 H6 119.9 . . ?
C5 C6 C7 120.3(9) . . ?
C5 C6 H6 119.9 . . ?
S14 C15 H15A 109.3 . . ?
S14 C15 H15B 109.3 . . ?
H15A C15 H15B 107.9 . . ?
C16 C15 S14 111.8(8) . . ?
C16 C15 H15A 109.3 . . ?
C16 C15 H15B 109.3 . . ?
C15 C16 H16A 108.4 . . ?
C15 C16 H16B 108.4 . . ?
C15 C16 C17 115.5(11) . . ?
H16A C16 H16B 107.5 . . ?
C17 C16 H16A 108.4 . . ?
C17 C16 H16B 108.4 . . ?
C16 C17 H17A 109.5 . . ?
C16 C17 H17B 109.5 . . ?
C16 C17 H17C 109.5 . . ?
H17A C17 H17B 109.5 . . ?
H17A C17 H17C 109.5 . . ?
H17B C17 H17C 109.5 . . ?

loop_
_geom_bond_atom_site_label_1
_geom_bond_atom_site_label_2
_geom_bond_distance
_geom_bond_site_symmetry_2
_geom_bond_publ_flag
S2 O18 1.429(8) . ?
S2 O19 1.434(8) . ?
S2 N1 1.634(7) . ?
S2 C3 1.741(9) . ?
S14 C9 1.810(9) . ?
S14 C15 1.819(10) . ?
N1 C9 1.460(11) . ?
N1 C10 1.451(12) . ?
C11 C13 1.371(12) . ?
C11 C10 1.523(12) . ?
C11 C12 1.380(12) 2_766 ?
C8 C3 1.374(12) . ?
C8 C9 1.498(12) . ?
C8 C7 1.383(12) . ?
C13 H13 0.9300 . ?
C13 C12 1.378(12) . ?
C3 C4 1.390(13) . ?
C9 H9 0.9800 . ?
C10 H10A 0.9700 . ?
C10 H10B 0.9700 . ?
C7 H7 0.9300 . ?
C7 C6 1.393(13) . ?
C4 H4 0.9300 . ?
C4 C5 1.389(15) . ?
C12 C11 1.380(12) 2_766 ?
C12 H12 0.9300 . ?
C5 H5 0.9300 . ?
C5 C6 1.384(15) . ?
C6 H6 0.9300 . ?
C15 H15A 0.9700 . ?
C15 H15B 0.9700 . ?
C15 C16 1.486(15) . ?
C16 H16A 0.9700 . ?
C16 H16B 0.9700 . ?
C16 C17 1.498(16) . ?
C17 H17A 0.9600 . ?
C17 H17B 0.9600 . ?
C17 H17C 0.9600 . ?

loop_
_geom_torsion_atom_site_label_1
_geom_torsion_atom_site_label_2
_geom_torsion_atom_site_label_3
_geom_torsion_atom_site_label_4
_geom_torsion
_geom_torsion_site_symmetry_1
_geom_torsion_site_symmetry_2
_geom_torsion_site_symmetry_3
_geom_torsion_site_symmetry_4
_geom_torsion_publ_flag
S2 N1 C9 S14 -119.8(6) . . . . ?
S2 N1 C9 C8 5.5(9) . . . . ?
S2 N1 C10 C11 -139.7(7) . . . . ?
S2 C3 C4 C5 -178.2(7) . . . . ?
S14 C15 C16 C17 -63.9(14) . . . . ?
O18 S2 N1 C9 109.4(7) . . . . ?
O18 S2 N1 C10 -53.0(9) . . . . ?
O18 S2 C3 C8 -109.6(7) . . . . ?
O18 S2 C3 C4 68.1(9) . . . . ?
O19 S2 N1 C9 -121.0(7) . . . . ?
O19 S2 N1 C10 76.7(9) . . . . ?
O19 S2 C3 C8 117.1(7) . . . . ?
O19 S2 C3 C4 -65.2(10) . . . . ?
N1 S2 C3 C8 4.6(7) . . . . ?
N1 S2 C3 C4 -177.7(8) . . . . ?
C11 C13 C12 C11 0.7(14) . . . 2_766 ?
C8 C3 C4 C5 -0.7(14) . . . . ?
C8 C7 C6 C5 2.3(15) . . . . ?
C13 C11 C10 N1 -141.9(9) . . . . ?
C3 S2 N1 C9 -6.0(7) . . . . ?
C3 S2 N1 C10 -168.3(8) . . . . ?
C3 C8 C9 S14 124.1(7) . . . . ?
C3 C8 C9 N1 -1.8(10) . . . . ?
C3 C8 C7 C6 -2.1(13) . . . . ?
C3 C4 C5 C6 0.9(15) . . . . ?
C9 S14 C15 C16 174.9(9) . . . . ?
C9 N1 C10 C11 58.9(12) . . . . ?
C9 C8 C3 S2 -2.2(9) . . . . ?
C9 C8 C3 C4 -180.0(8) . . . . ?
C9 C8 C7 C6 179.4(8) . . . . ?
C10 N1 C9 S14 42.0(10) . . . . ?
C10 N1 C9 C8 167.2(8) . . . . ?
C10 C11 C13 C12 -176.8(8) . . . . ?
C7 C8 C3 S2 179.1(7) . . . . ?
C7 C8 C3 C4 1.4(13) . . . . ?
C7 C8 C9 S14 -57.4(10) . . . . ?
C7 C8 C9 N1 176.8(8) . . . . ?
C4 C5 C6 C7 -1.7(16) . . . . ?
C12 C11 C13 C12 -0.7(14) 2_766 . . . ?
C12 C11 C10 N1 42.1(12) 2_766 . . . ?
C15 S14 C9 N1 66.2(8) . . . . ?
C15 S14 C9 C8 -54.1(7) . . . . ?
